data_4087076
loop_
_publ_author_name
'Koch, Alexander'
'Krieck, Sven'
'G\"orls, Helmar'
'Westerhausen, Matthias'

_publ_section_title
;
 Alkaline Earth Metal--Carbene Complexes with the Versatile Tridentate
 2,6-Bis(3-mesitylimidazol-2-ylidene)pyridine Ligand
;
_journal_issue 5
_journal_name_full Organometallics
_journal_page_first 994
_journal_paper_doi 10.1021/acs.organomet.6b00914
_journal_volume 36
_journal_year 2017
_chemical_formula_moiety '2(C29 H29 N5), C7 H8'
_chemical_formula_sum 'C32.5 H33 N5'
_chemical_formula_weight 493.64
_chemical_name_systematic
; 
 ? 
;
_space_group_IT_number 29
_symmetry_cell_setting orthorhombic
_symmetry_space_group_name_Hall 'P 2c -2ac'
_symmetry_space_group_name_H-M 'P c a 21'
_atom_sites_solution_hydrogens geom
_atom_sites_solution_primary direct
_atom_sites_solution_secondary difmap
_audit_creation_method SHELXL-97
_cell_angle_alpha 90
_cell_angle_beta 90
_cell_angle_gamma 90
_cell_formula_units_Z 8
_cell_length_a 17.1204(3)
_cell_length_b 10.6306(2)
_cell_length_c 30.0040(6)
_cell_measurement_reflns_used 35613
_cell_measurement_temperature 133(2)
_cell_measurement_theta_max 27.10
_cell_measurement_theta_min 1.92
_cell_volume 5460.73(18)
_computing_cell_refinement DENZO
_computing_data_collection COLLECT
_computing_data_reduction DENZO
_computing_molecular_graphics SHELXTL/PC
_computing_publication_material SHELXL-97
_computing_structure_refinement 'SHELXL-97 (Sheldrick, 2008)'
_computing_structure_solution 'SHELXS-97 (Sheldrick, 2008)'
_diffrn_ambient_temperature 133(2)
_diffrn_measured_fraction_theta_full 0.998
_diffrn_measured_fraction_theta_max 0.998
_diffrn_measurement_device_type KappaCCD
_diffrn_measurement_method 'phi- + omega-scan'
_diffrn_radiation_monochromator graphite
_diffrn_radiation_source 'fine-focus sealed tube'
_diffrn_radiation_type MoK\a
_diffrn_radiation_wavelength 0.71073
_diffrn_reflns_av_R_equivalents 0.0516
_diffrn_reflns_av_sigmaI/netI 0.0427
_diffrn_reflns_limit_h_max 21
_diffrn_reflns_limit_h_min -21
_diffrn_reflns_limit_k_max 13
_diffrn_reflns_limit_k_min -12
_diffrn_reflns_limit_l_max 38
_diffrn_reflns_limit_l_min -38
_diffrn_reflns_number 35613
_diffrn_reflns_theta_full 27.10
_diffrn_reflns_theta_max 27.10
_diffrn_reflns_theta_min 1.92
_exptl_absorpt_coefficient_mu 0.072
_exptl_absorpt_correction_T_max 0.7456
_exptl_absorpt_correction_T_min 0.6801
_exptl_absorpt_correction_type multi-scan
_exptl_absorpt_process_details 'SADABS, Bruker-AXS, 2002'
_exptl_crystal_colour colourless
_exptl_crystal_density_diffrn 1.201
_exptl_crystal_density_method 'not measured'
_exptl_crystal_description prism
_exptl_crystal_F_000 2104
_exptl_crystal_size_max 0.122
_exptl_crystal_size_mid 0.098
_exptl_crystal_size_min 0.078
_refine_diff_density_max 0.224
_refine_diff_density_min -0.189
_refine_diff_density_rms 0.042
_refine_ls_abs_structure_details 'Flack H D (1983), Acta Cryst. A39, 876-881'
_refine_ls_abs_structure_Flack -0.4(17)
_refine_ls_extinction_method none
_refine_ls_goodness_of_fit_ref 1.105
_refine_ls_hydrogen_treatment constr
_refine_ls_matrix_type full
_refine_ls_number_parameters 689
_refine_ls_number_reflns 11973
_refine_ls_number_restraints 1
_refine_ls_restrained_S_all 1.105
_refine_ls_R_factor_all 0.0618
_refine_ls_R_factor_gt 0.0508
_refine_ls_shift/su_max 0.006
_refine_ls_shift/su_mean 0.000
_refine_ls_structure_factor_coef Fsqd
_refine_ls_weighting_details 'calc w=1/[\s^2^(Fo^2^)+(0.0274P)^2^+3.2290P] where P=(Fo^2^+2Fc^2^)/3'
_refine_ls_weighting_scheme calc
_refine_ls_wR_factor_gt 0.1046
_refine_ls_wR_factor_ref 0.1106
_reflns_number_gt 10524
_reflns_number_total 11973
_reflns_threshold_expression >2sigma(I)
_cod_data_source_file om6b00914_si_001.cif
_cod_data_source_block FO5889
_cod_depositor_comments 'Adding full bibliography for 4087076--4087082.cif.'
_cod_original_formula_sum 'C32.50 H33 N5'
_cod_database_code 4087076

loop_
_symmetry_equiv_pos_as_xyz
'x, y, z'
'-x, -y, z+1/2'
'x+1/2, -y, z'
'-x+1/2, y, z+1/2'

loop_
_atom_site_label
_atom_site_type_symbol
_atom_site_fract_x
_atom_site_fract_y
_atom_site_fract_z
_atom_site_U_iso_or_equiv
_atom_site_adp_type
_atom_site_occupancy
_atom_site_symmetry_multiplicity
_atom_site_calc_flag
_atom_site_refinement_flags
N1A N 0.45277(11) 0.53556(17) 0.56631(6) 0.0188(4) Uani 1 1 d .
N2A N 0.35272(11) 0.51767(17) 0.61881(6) 0.0188(4) Uani 1 1 d .
N3A N 0.24753(12) 0.47530(17) 0.65300(6) 0.0205(4) Uani 1 1 d .
N4A N 0.55123(11) 0.53581(17) 0.51278(6) 0.0194(4) Uani 1 1 d .
N5A N 0.63717(11) 0.47546(17) 0.46657(6) 0.0192(4) Uani 1 1 d .
C1A C 0.51526(13) 0.5961(2) 0.55001(7) 0.0184(4) Uani 1 1 d .
C2A C 0.54593(13) 0.7058(2) 0.56801(8) 0.0213(5) Uani 1 1 d .
H2AA H 0.5902 0.7459 0.5552 0.026 Uiso 1 1 calc R
C3A C 0.50934(14) 0.7543(2) 0.60531(8) 0.0238(5) Uani 1 1 d .
H3AA H 0.5286 0.8291 0.6187 0.029 Uiso 1 1 calc R
C4A C 0.44422(13) 0.6937(2) 0.62332(8) 0.0226(5) Uani 1 1 d .
H4AA H 0.4184 0.7255 0.6490 0.027 Uiso 1 1 calc R
C5A C 0.41893(13) 0.5851(2) 0.60220(7) 0.0186(4) Uani 1 1 d .
C6A C 0.30060(13) 0.5701(2) 0.64856(7) 0.0209(5) Uani 1 1 d .
C7A C 0.33116(14) 0.3968(2) 0.60508(8) 0.0228(5) Uani 1 1 d .
H7AA H 0.3581 0.3443 0.5846 0.027 Uiso 1 1 calc R
C8A C 0.26469(14) 0.3702(2) 0.62676(8) 0.0229(5) Uani 1 1 d .
H8AA H 0.2351 0.2948 0.6247 0.028 Uiso 1 1 calc R
C9A C 0.17727(13) 0.4905(2) 0.67904(8) 0.0209(5) Uani 1 1 d .
C10A C 0.11447(15) 0.5539(2) 0.65924(8) 0.0233(5) Uani 1 1 d .
C11A C 0.04806(14) 0.5748(2) 0.68504(9) 0.0272(5) Uani 1 1 d .
H11A H 0.0049 0.6175 0.6722 0.033 Uiso 1 1 calc R
C12A C 0.04313(15) 0.5349(2) 0.72919(9) 0.0318(6) Uani 1 1 d .
C13A C 0.10627(14) 0.4699(2) 0.74720(8) 0.0296(5) Uani 1 1 d .
H13A H 0.1029 0.4400 0.7770 0.036 Uiso 1 1 calc R
C14A C 0.17437(14) 0.4474(2) 0.72290(8) 0.0241(5) Uani 1 1 d .
C15A C 0.12005(15) 0.6001(2) 0.61194(8) 0.0266(5) Uani 1 1 d .
H15A H 0.1366 0.5308 0.5925 0.040 Uiso 1 1 calc R
H15B H 0.1583 0.6685 0.6103 0.040 Uiso 1 1 calc R
H15C H 0.0689 0.6310 0.6022 0.040 Uiso 1 1 calc R
C16A C -0.02869(17) 0.5649(3) 0.75706(11) 0.0494(8) Uani 1 1 d .
H16A H -0.0285 0.5129 0.7840 0.074 Uiso 1 1 calc R
H16B H -0.0759 0.5472 0.7397 0.074 Uiso 1 1 calc R
H16C H -0.0279 0.6540 0.7654 0.074 Uiso 1 1 calc R
C17A C 0.24438(15) 0.3857(2) 0.74457(9) 0.0303(5) Uani 1 1 d .
H17A H 0.2283 0.3458 0.7726 0.045 Uiso 1 1 calc R
H17B H 0.2843 0.4494 0.7507 0.045 Uiso 1 1 calc R
H17C H 0.2659 0.3218 0.7245 0.045 Uiso 1 1 calc R
C18A C 0.62486(13) 0.5662(2) 0.49785(8) 0.0216(5) Uani 1 1 d .
C19A C 0.52035(13) 0.4295(2) 0.49149(8) 0.0214(5) Uani 1 1 d .
H19A H 0.4708 0.3920 0.4967 0.026 Uiso 1 1 calc R
C20A C 0.57460(13) 0.3913(2) 0.46228(8) 0.0215(5) Uani 1 1 d .
H20A H 0.5713 0.3214 0.4426 0.026 Uiso 1 1 calc R
C21A C 0.71178(13) 0.4589(2) 0.44497(7) 0.0193(5) Uani 1 1 d .
C22A C 0.77438(13) 0.4122(2) 0.47005(8) 0.0220(5) Uani 1 1 d .
C23A C 0.84615(13) 0.3964(2) 0.44857(8) 0.0250(5) Uani 1 1 d .
H23A H 0.8892 0.3647 0.4651 0.030 Uiso 1 1 calc R
C24A C 0.85632(14) 0.4256(2) 0.40380(9) 0.0279(5) Uani 1 1 d .
C25A C 0.79277(15) 0.4728(2) 0.38016(8) 0.0278(5) Uani 1 1 d .
H25A H 0.7993 0.4933 0.3496 0.033 Uiso 1 1 calc R
C26A C 0.71995(14) 0.4910(2) 0.39979(8) 0.0237(5) Uani 1 1 d .
C27A C 0.76568(15) 0.3831(2) 0.51885(8) 0.0258(5) Uani 1 1 d .
H27A H 0.8096 0.3308 0.5287 0.039 Uiso 1 1 calc R
H27B H 0.7166 0.3378 0.5238 0.039 Uiso 1 1 calc R
H27C H 0.7652 0.4617 0.5359 0.039 Uiso 1 1 calc R
C28A C 0.93503(16) 0.4068(3) 0.38157(11) 0.0442(7) Uani 1 1 d .
H28A H 0.9693 0.3588 0.4014 0.066 Uiso 1 1 calc R
H28B H 0.9586 0.4890 0.3754 0.066 Uiso 1 1 calc R
H28C H 0.9280 0.3607 0.3536 0.066 Uiso 1 1 calc R
C29A C 0.65275(16) 0.5430(3) 0.37324(9) 0.0333(6) Uani 1 1 d .
H29A H 0.6722 0.5764 0.3449 0.050 Uiso 1 1 calc R
H29B H 0.6275 0.6107 0.3901 0.050 Uiso 1 1 calc R
H29C H 0.6148 0.4760 0.3674 0.050 Uiso 1 1 calc R
N1B N 0.38187(11) 0.04040(17) 0.51088(6) 0.0187(4) Uani 1 1 d .
N2B N 0.28300(11) 0.04046(17) 0.56389(6) 0.0191(4) Uani 1 1 d .
N3B N 0.19694(11) -0.02153(17) 0.61011(6) 0.0201(4) Uani 1 1 d .
N4B N 0.48187(11) 0.01948(17) 0.45900(6) 0.0185(4) Uani 1 1 d .
N5B N 0.58825(11) -0.02859(17) 0.42683(6) 0.0199(4) Uani 1 1 d .
C1B C 0.41612(13) 0.0886(2) 0.47474(7) 0.0178(4) Uani 1 1 d .
C2B C 0.39036(13) 0.1954(2) 0.45272(8) 0.0215(5) Uani 1 1 d .
H2BA H 0.4163 0.2263 0.4270 0.026 Uiso 1 1 calc R
C3B C 0.32481(13) 0.2553(2) 0.47004(8) 0.0225(5) Uani 1 1 d .
H3BA H 0.3052 0.3287 0.4559 0.027 Uiso 1 1 calc R
C4B C 0.28772(13) 0.2089(2) 0.50770(8) 0.0218(5) Uani 1 1 d .
H4BA H 0.2433 0.2494 0.5201 0.026 Uiso 1 1 calc R
C5B C 0.31879(13) 0.1001(2) 0.52649(7) 0.0192(4) Uani 1 1 d .
C6B C 0.20874(13) 0.0698(2) 0.57863(7) 0.0205(5) Uani 1 1 d .
C7B C 0.31449(14) -0.0654(2) 0.58510(8) 0.0210(5) Uani 1 1 d .
H7BA H 0.3641 -0.1024 0.5798 0.025 Uiso 1 1 calc R
C8B C 0.26058(13) -0.1041(2) 0.61440(7) 0.0210(5) Uani 1 1 d .
H8BA H 0.2646 -0.1736 0.6342 0.025 Uiso 1 1 calc R
C9B C 0.12316(13) -0.0383(2) 0.63277(8) 0.0197(5) Uani 1 1 d .
C10B C 0.06030(13) -0.0875(2) 0.60858(8) 0.0213(5) Uani 1 1 d .
C11B C -0.01050(14) -0.1030(2) 0.63102(8) 0.0245(5) Uani 1 1 d .
H11B H -0.0541 -0.1352 0.6151 0.029 Uiso 1 1 calc R
C12B C -0.01957(14) -0.0730(2) 0.67580(9) 0.0276(5) Uani 1 1 d .
C13B C 0.04434(15) -0.0241(2) 0.69833(8) 0.0284(6) Uani 1 1 d .
H13B H 0.0388 -0.0027 0.7289 0.034 Uiso 1 1 calc R
C14B C 0.11650(15) -0.0051(2) 0.67778(8) 0.0255(5) Uani 1 1 d .
C15B C 0.06729(15) -0.1197(2) 0.55964(8) 0.0261(5) Uani 1 1 d .
H15D H 0.0222 -0.1703 0.5505 0.039 Uiso 1 1 calc R
H15E H 0.1154 -0.1676 0.5546 0.039 Uiso 1 1 calc R
H15F H 0.0688 -0.0420 0.5421 0.039 Uiso 1 1 calc R
C16B C -0.09718(15) -0.0926(3) 0.69868(10) 0.0407(7) Uani 1 1 d .
H16D H -0.0986 -0.0435 0.7263 0.061 Uiso 1 1 calc R
H16E H -0.1039 -0.1820 0.7056 0.061 Uiso 1 1 calc R
H16F H -0.1394 -0.0648 0.6790 0.061 Uiso 1 1 calc R
C17B C 0.18430(16) 0.0535(3) 0.70239(9) 0.0354(6) Uani 1 1 d .
H17D H 0.1659 0.0885 0.7307 0.053 Uiso 1 1 calc R
H17E H 0.2070 0.1207 0.6842 0.053 Uiso 1 1 calc R
H17F H 0.2240 -0.0109 0.7082 0.053 Uiso 1 1 calc R
C18B C 0.53635(13) 0.0686(2) 0.42992(7) 0.0200(5) Uani 1 1 d .
C19B C 0.50094(14) -0.1013(2) 0.47369(8) 0.0222(5) Uani 1 1 d .
H19B H 0.4722 -0.1519 0.4940 0.027 Uiso 1 1 calc R
C20B C 0.56833(14) -0.1314(2) 0.45327(8) 0.0231(5) Uani 1 1 d .
H20B H 0.5967 -0.2077 0.4563 0.028 Uiso 1 1 calc R
C21B C 0.66200(13) -0.0192(2) 0.40318(8) 0.0198(4) Uani 1 1 d .
C22B C 0.72323(14) 0.0443(2) 0.42430(8) 0.0206(5) Uani 1 1 d .
C23B C 0.79469(14) 0.0515(2) 0.40222(8) 0.0250(5) Uani 1 1 d .
H23B H 0.8367 0.0953 0.4159 0.030 Uiso 1 1 calc R
C24B C 0.80606(14) -0.0035(3) 0.36081(8) 0.0289(5) Uani 1 1 d .
C25B C 0.74359(15) -0.0657(2) 0.34084(8) 0.0272(5) Uani 1 1 d .
H25B H 0.7510 -0.1040 0.3125 0.033 Uiso 1 1 calc R
C26B C 0.67028(14) -0.0734(2) 0.36125(8) 0.0228(5) Uani 1 1 d .
C27B C 0.71202(14) 0.1017(2) 0.46961(8) 0.0241(5) Uani 1 1 d .
H27D H 0.6905 0.0384 0.4900 0.036 Uiso 1 1 calc R
H27E H 0.6758 0.1728 0.4674 0.036 Uiso 1 1 calc R
H27F H 0.7624 0.1313 0.4810 0.036 Uiso 1 1 calc R
C28B C 0.88579(16) 0.0030(3) 0.33888(10) 0.0422(7) Uani 1 1 d .
H28D H 0.9038 0.0905 0.3383 0.063 Uiso 1 1 calc R
H28E H 0.8822 -0.0291 0.3083 0.063 Uiso 1 1 calc R
H28F H 0.9229 -0.0483 0.3559 0.063 Uiso 1 1 calc R
C29B C 0.60191(15) -0.1314(2) 0.33696(8) 0.0297(5) Uani 1 1 d .
H29D H 0.5697 -0.1789 0.3581 0.045 Uiso 1 1 calc R
H29E H 0.6212 -0.1882 0.3137 0.045 Uiso 1 1 calc R
H29F H 0.5704 -0.0648 0.3233 0.045 Uiso 1 1 calc R
C1T C 0.6561(2) 0.2285(3) 0.32199(9) 0.0421(7) Uani 1 1 d .
H1TA H 0.6885 0.2237 0.3477 0.050 Uiso 1 1 calc R
C2T C 0.5753(2) 0.2203(3) 0.32668(10) 0.0445(7) Uani 1 1 d .
H2TA H 0.5529 0.2101 0.3554 0.053 Uiso 1 1 calc R
C3T C 0.5281(2) 0.2270(3) 0.28987(11) 0.0482(8) Uani 1 1 d .
H3TA H 0.4730 0.2193 0.2930 0.058 Uiso 1 1 calc R
C4T C 0.5606(2) 0.2448(3) 0.24846(10) 0.0530(8) Uani 1 1 d .
H4TA H 0.5278 0.2525 0.2231 0.064 Uiso 1 1 calc R
C5T C 0.64067(19) 0.2517(3) 0.24356(10) 0.0448(7) Uani 1 1 d .
H5TA H 0.6624 0.2621 0.2147 0.054 Uiso 1 1 calc R
C6T C 0.68998(18) 0.2435(2) 0.28013(9) 0.0366(6) Uani 1 1 d .
C7T C 0.77761(19) 0.2492(3) 0.27437(11) 0.0522(8) Uani 1 1 d .
H7TA H 0.7900 0.2821 0.2447 0.078 Uiso 1 1 calc R
H7TB H 0.7996 0.1645 0.2775 0.078 Uiso 1 1 calc R
H7TC H 0.8001 0.3045 0.2971 0.078 Uiso 1 1 calc R

loop_
_atom_site_aniso_label
_atom_site_aniso_U_11
_atom_site_aniso_U_22
_atom_site_aniso_U_33
_atom_site_aniso_U_23
_atom_site_aniso_U_13
_atom_site_aniso_U_12
N1A 0.0177(9) 0.0194(9) 0.0192(9) -0.0001(7) 0.0023(8) 0.0010(8)
N2A 0.0178(9) 0.0197(9) 0.0190(9) -0.0009(7) 0.0017(8) 0.0006(7)
N3A 0.0204(10) 0.0202(9) 0.0209(9) -0.0018(8) 0.0031(8) 0.0002(8)
N4A 0.0168(9) 0.0198(9) 0.0216(9) -0.0011(7) 0.0011(8) 0.0006(7)
N5A 0.0166(9) 0.0210(9) 0.0199(9) -0.0017(8) 0.0033(8) -0.0008(7)
C1A 0.0169(11) 0.0204(10) 0.0179(10) 0.0032(9) 0.0008(8) 0.0023(9)
C2A 0.0166(11) 0.0201(10) 0.0271(12) 0.0028(9) 0.0032(9) -0.0012(9)
C3A 0.0237(12) 0.0189(11) 0.0288(12) -0.0037(10) -0.0005(10) -0.0030(9)
C4A 0.0231(12) 0.0253(11) 0.0195(11) -0.0041(9) 0.0027(9) 0.0024(9)
C5A 0.0155(11) 0.0212(10) 0.0190(11) 0.0025(9) -0.0011(9) 0.0008(8)
C6A 0.0196(11) 0.0237(11) 0.0194(11) -0.0015(9) 0.0009(9) -0.0004(9)
C7A 0.0254(12) 0.0195(11) 0.0236(11) -0.0025(9) 0.0048(10) 0.0013(9)
C8A 0.0231(12) 0.0187(11) 0.0270(12) -0.0017(9) 0.0036(10) -0.0031(9)
C9A 0.0163(11) 0.0227(11) 0.0238(11) -0.0037(9) 0.0026(9) -0.0031(9)
C10A 0.0239(12) 0.0228(11) 0.0233(12) -0.0040(9) -0.0015(10) -0.0034(10)
C11A 0.0197(11) 0.0270(12) 0.0349(13) -0.0024(10) -0.0017(10) 0.0029(10)
C12A 0.0247(13) 0.0365(14) 0.0341(14) -0.0054(11) 0.0079(11) -0.0015(11)
C13A 0.0261(13) 0.0396(14) 0.0231(12) -0.0001(10) 0.0042(10) -0.0008(11)
C14A 0.0220(12) 0.0280(12) 0.0224(11) -0.0018(9) 0.0007(9) -0.0014(10)
C15A 0.0272(13) 0.0264(12) 0.0263(13) -0.0003(10) -0.0041(10) -0.0007(10)
C16A 0.0293(15) 0.068(2) 0.0507(19) 0.0009(16) 0.0141(14) 0.0129(14)
C17A 0.0264(13) 0.0376(13) 0.0269(12) 0.0056(11) -0.0012(10) 0.0028(11)
C18A 0.0193(12) 0.0237(11) 0.0219(11) 0.0007(9) 0.0033(9) -0.0004(9)
C19A 0.0202(12) 0.0215(11) 0.0226(11) -0.0021(9) -0.0018(9) -0.0036(9)
C20A 0.0185(11) 0.0232(11) 0.0227(11) -0.0013(9) -0.0010(9) -0.0022(9)
C21A 0.0180(11) 0.0188(10) 0.0210(11) -0.0030(9) 0.0028(9) -0.0003(8)
C22A 0.0222(12) 0.0181(10) 0.0257(12) -0.0021(9) 0.0002(10) -0.0033(9)
C23A 0.0163(11) 0.0266(12) 0.0321(13) -0.0041(10) -0.0032(10) 0.0019(9)
C24A 0.0209(12) 0.0323(13) 0.0304(13) -0.0059(11) 0.0066(11) 0.0004(10)
C25A 0.0266(13) 0.0318(13) 0.0250(12) 0.0004(10) 0.0072(11) -0.0002(11)
C26A 0.0230(12) 0.0249(11) 0.0231(11) -0.0010(10) 0.0016(10) -0.0007(10)
C27A 0.0262(13) 0.0269(12) 0.0244(12) -0.0015(10) -0.0034(10) -0.0013(10)
C28A 0.0250(15) 0.0593(19) 0.0482(17) -0.0058(15) 0.0120(13) 0.0075(14)
C29A 0.0308(15) 0.0433(16) 0.0260(14) 0.0066(11) 0.0025(11) 0.0082(12)
N1B 0.0156(9) 0.0214(9) 0.0192(9) -0.0019(7) -0.0007(8) -0.0011(8)
N2B 0.0206(10) 0.0189(9) 0.0178(9) 0.0005(7) 0.0003(8) 0.0005(8)
N3B 0.0176(10) 0.0211(10) 0.0217(10) 0.0004(8) 0.0014(8) 0.0014(7)
N4B 0.0178(9) 0.0189(9) 0.0188(9) -0.0008(7) 0.0008(8) 0.0018(7)
N5B 0.0196(10) 0.0197(9) 0.0206(9) 0.0011(8) 0.0024(8) 0.0016(8)
C1B 0.0164(10) 0.0188(10) 0.0182(10) -0.0012(9) 0.0004(9) -0.0028(8)
C2B 0.0218(11) 0.0206(11) 0.0220(11) 0.0022(9) 0.0021(9) -0.0019(9)
C3B 0.0208(11) 0.0191(10) 0.0275(12) 0.0026(10) 0.0006(9) -0.0016(9)
C4B 0.0189(11) 0.0187(10) 0.0279(12) -0.0016(9) 0.0037(10) 0.0020(9)
C5B 0.0173(11) 0.0207(11) 0.0195(11) -0.0021(9) 0.0008(9) -0.0025(9)
C6B 0.0184(11) 0.0220(11) 0.0211(11) -0.0006(9) 0.0034(9) -0.0015(9)
C7B 0.0202(11) 0.0221(11) 0.0207(11) 0.0018(9) 0.0003(9) 0.0035(9)
C8B 0.0215(11) 0.0211(11) 0.0205(11) 0.0010(9) -0.0012(9) 0.0024(9)
C9B 0.0174(11) 0.0181(10) 0.0235(11) 0.0034(9) 0.0037(9) 0.0044(9)
C10B 0.0220(12) 0.0191(10) 0.0228(11) 0.0044(9) -0.0016(10) 0.0026(9)
C11B 0.0212(12) 0.0234(11) 0.0289(13) 0.0048(10) -0.0025(10) 0.0001(10)
C12B 0.0191(12) 0.0307(13) 0.0329(14) 0.0065(11) 0.0059(10) 0.0009(10)
C13B 0.0290(14) 0.0371(14) 0.0191(12) 0.0012(10) 0.0068(11) 0.0031(12)
C14B 0.0243(12) 0.0303(12) 0.0218(12) 0.0020(10) 0.0004(10) -0.0030(10)
C15B 0.0268(13) 0.0296(12) 0.0219(12) 0.0011(10) -0.0018(10) -0.0010(10)
C16B 0.0244(14) 0.0582(19) 0.0396(16) 0.0038(14) 0.0105(13) -0.0029(13)
C17B 0.0315(14) 0.0516(17) 0.0230(12) -0.0048(12) -0.0007(11) -0.0082(13)
C18B 0.0204(11) 0.0214(11) 0.0181(10) -0.0021(9) 0.0015(9) 0.0008(9)
C19B 0.0241(12) 0.0185(11) 0.0240(12) 0.0031(9) 0.0013(10) -0.0003(9)
C20B 0.0261(12) 0.0177(11) 0.0255(12) 0.0000(9) 0.0031(10) 0.0015(9)
C21B 0.0184(11) 0.0214(10) 0.0194(10) 0.0038(9) 0.0039(9) 0.0040(9)
C22B 0.0212(11) 0.0209(11) 0.0197(11) 0.0043(9) 0.0007(9) 0.0029(9)
C23B 0.0188(11) 0.0316(12) 0.0247(12) 0.0043(10) -0.0036(10) 0.0051(10)
C24B 0.0206(12) 0.0394(14) 0.0267(12) 0.0091(11) 0.0058(10) 0.0077(10)
C25B 0.0303(13) 0.0327(12) 0.0187(11) -0.0014(10) 0.0042(10) 0.0106(10)
C26B 0.0269(12) 0.0224(11) 0.0190(11) -0.0002(9) 0.0013(9) 0.0059(9)
C27B 0.0241(12) 0.0264(12) 0.0219(12) -0.0015(10) -0.0045(10) 0.0032(10)
C28B 0.0257(14) 0.0642(19) 0.0367(15) 0.0071(14) 0.0098(12) 0.0083(13)
C29B 0.0323(14) 0.0312(13) 0.0255(12) -0.0032(10) -0.0009(10) 0.0016(11)
C1T 0.071(2) 0.0289(13) 0.0265(13) 0.0033(11) -0.0115(14) 0.0001(14)
C2T 0.070(2) 0.0341(15) 0.0294(14) 0.0062(11) 0.0076(14) -0.0005(14)
C3T 0.058(2) 0.0421(16) 0.0443(17) 0.0095(14) 0.0038(15) -0.0065(15)
C4T 0.059(2) 0.067(2) 0.0331(15) 0.0084(15) -0.0056(15) -0.0096(17)
C5T 0.0587(19) 0.0500(17) 0.0257(14) 0.0064(12) 0.0010(13) -0.0073(15)
C6T 0.0555(18) 0.0195(12) 0.0346(14) 0.0026(10) -0.0047(13) -0.0027(12)
C7T 0.056(2) 0.0400(17) 0.061(2) 0.0057(15) -0.0044(17) -0.0030(15)

loop_
_atom_type_symbol
_atom_type_description
_atom_type_scat_dispersion_real
_atom_type_scat_dispersion_imag
_atom_type_scat_source
C C 0.0033 0.0016 'International Tables Vol C Tables 4.2.6.8 and 6.1.1.4'
H H 0.0000 0.0000 'International Tables Vol C Tables 4.2.6.8 and 6.1.1.4'
N N 0.0061 0.0033 'International Tables Vol C Tables 4.2.6.8 and 6.1.1.4'

loop_
_geom_angle_atom_site_label_1
_geom_angle_atom_site_label_2
_geom_angle_atom_site_label_3
_geom_angle
C5A N1A C1A 116.88(19)
C6A N2A C7A 113.02(19)
C6A N2A C5A 122.35(19)
C7A N2A C5A 124.52(19)
C6A N3A C8A 113.30(19)
C6A N3A C9A 121.69(19)
C8A N3A C9A 124.73(19)
C18A N4A C19A 112.73(19)
C18A N4A C1A 122.99(19)
C19A N4A C1A 123.77(19)
C18A N5A C20A 113.39(18)
C18A N5A C21A 122.19(18)
C20A N5A C21A 123.87(18)
N1A C1A C2A 124.3(2)
N1A C1A N4A 114.47(19)
C2A C1A N4A 121.2(2)
C3A C2A C1A 117.2(2)
C3A C2A H2AA 121.4
C1A C2A H2AA 121.4
C2A C3A C4A 120.2(2)
C2A C3A H3AA 119.9
C4A C3A H3AA 119.9
C5A C4A C3A 117.2(2)
C5A C4A H4AA 121.4
C3A C4A H4AA 121.4
N1A C5A C4A 124.3(2)
N1A C5A N2A 115.34(19)
C4A C5A N2A 120.4(2)
N3A C6A N2A 101.28(19)
C8A C7A N2A 105.9(2)
C8A C7A H7AA 127.0
N2A C7A H7AA 127.0
C7A C8A N3A 106.4(2)
C7A C8A H8AA 126.8
N3A C8A H8AA 126.8
C14A C9A C10A 122.1(2)
C14A C9A N3A 120.3(2)
C10A C9A N3A 117.6(2)
C11A C10A C9A 117.9(2)
C11A C10A C15A 121.6(2)
C9A C10A C15A 120.5(2)
C10A C11A C12A 121.9(2)
C10A C11A H11A 119.0
C12A C11A H11A 119.0
C13A C12A C11A 118.2(2)
C13A C12A C16A 121.2(2)
C11A C12A C16A 120.5(2)
C12A C13A C14A 122.1(2)
C12A C13A H13A 119.0
C14A C13A H13A 119.0
C9A C14A C13A 117.8(2)
C9A C14A C17A 121.3(2)
C13A C14A C17A 120.8(2)
C10A C15A H15A 109.5
C10A C15A H15B 109.5
H15A C15A H15B 109.5
C10A C15A H15C 109.5
H15A C15A H15C 109.5
H15B C15A H15C 109.5
C12A C16A H16A 109.5
C12A C16A H16B 109.5
H16A C16A H16B 109.5
C12A C16A H16C 109.5
H16A C16A H16C 109.5
H16B C16A H16C 109.5
C14A C17A H17A 109.5
C14A C17A H17B 109.5
H17A C17A H17B 109.5
C14A C17A H17C 109.5
H17A C17A H17C 109.5
H17B C17A H17C 109.5
N5A C18A N4A 101.53(18)
C20A C19A N4A 106.3(2)
C20A C19A H19A 126.8
N4A C19A H19A 126.8
C19A C20A N5A 106.0(2)
C19A C20A H20A 127.0
N5A C20A H20A 127.0
C22A C21A C26A 121.9(2)
C22A C21A N5A 118.6(2)
C26A C21A N5A 119.5(2)
C23A C22A C21A 117.9(2)
C23A C22A C27A 120.7(2)
C21A C22A C27A 121.4(2)
C24A C23A C22A 121.9(2)
C24A C23A H23A 119.0
C22A C23A H23A 119.0
C23A C24A C25A 118.4(2)
C23A C24A C28A 120.5(2)
C25A C24A C28A 121.2(2)
C26A C25A C24A 122.3(2)
C26A C25A H25A 118.9
C24A C25A H25A 118.9
C25A C26A C21A 117.6(2)
C25A C26A C29A 120.8(2)
C21A C26A C29A 121.6(2)
C22A C27A H27A 109.5
C22A C27A H27B 109.5
H27A C27A H27B 109.5
C22A C27A H27C 109.5
H27A C27A H27C 109.5
H27B C27A H27C 109.5
C24A C28A H28A 109.5
C24A C28A H28B 109.5
H28A C28A H28B 109.5
C24A C28A H28C 109.5
H28A C28A H28C 109.5
H28B C28A H28C 109.5
C26A C29A H29A 109.5
C26A C29A H29B 109.5
H29A C29A H29B 109.5
C26A C29A H29C 109.5
H29A C29A H29C 109.5
H29B C29A H29C 109.5
C1B N1B C5B 117.20(19)
C6B N2B C7B 112.96(19)
C6B N2B C5B 123.14(19)
C7B N2B C5B 123.27(19)
C6B N3B C8B 113.06(18)
C6B N3B C9B 122.74(18)
C8B N3B C9B 123.87(18)
C18B N4B C19B 112.94(19)
C18B N4B C1B 123.23(18)
C19B N4B C1B 123.68(19)
C18B N5B C20B 113.31(19)
C18B N5B C21B 123.16(19)
C20B N5B C21B 123.03(19)
N1B C1B C2B 124.2(2)
N1B C1B N4B 114.71(19)
C2B C1B N4B 121.1(2)
C1B C2B C3B 117.0(2)
C1B C2B H2BA 121.5
C3B C2B H2BA 121.5
C4B C3B C2B 120.8(2)
C4B C3B H3BA 119.6
C2B C3B H3BA 119.6
C3B C4B C5B 116.8(2)
C3B C4B H4BA 121.6
C5B C4B H4BA 121.6
N1B C5B C4B 124.1(2)
N1B C5B N2B 114.31(19)
C4B C5B N2B 121.6(2)
N3B C6B N2B 101.34(18)
C8B C7B N2B 106.2(2)
C8B C7B H7BA 126.9
N2B C7B H7BA 126.9
C7B C8B N3B 106.39(19)
C7B C8B H8BA 126.8
N3B C8B H8BA 126.8
C10B C9B C14B 122.1(2)
C10B C9B N3B 118.3(2)
C14B C9B N3B 119.6(2)
C11B C10B C9B 117.5(2)
C11B C10B C15B 120.7(2)
C9B C10B C15B 121.8(2)
C12B C11B C10B 122.4(2)
C12B C11B H11B 118.8
C10B C11B H11B 118.8
C13B C12B C11B 118.0(2)
C13B C12B C16B 121.6(2)
C11B C12B C16B 120.4(2)
C12B C13B C14B 122.5(2)
C12B C13B H13B 118.7
C14B C13B H13B 118.7
C13B C14B C9B 117.5(2)
C13B C14B C17B 121.6(2)
C9B C14B C17B 120.9(2)
C10B C15B H15D 109.5
C10B C15B H15E 109.5
H15D C15B H15E 109.5
C10B C15B H15F 109.5
H15D C15B H15F 109.5
H15E C15B H15F 109.5
C12B C16B H16D 109.5
C12B C16B H16E 109.5
H16D C16B H16E 109.5
C12B C16B H16F 109.5
H16D C16B H16F 109.5
H16E C16B H16F 109.5
C14B C17B H17D 109.5
C14B C17B H17E 109.5
H17D C17B H17E 109.5
C14B C17B H17F 109.5
H17D C17B H17F 109.5
H17E C17B H17F 109.5
N5B C18B N4B 101.30(18)
C20B C19B N4B 106.0(2)
C20B C19B H19B 127.0
N4B C19B H19B 127.0
C19B C20B N5B 106.4(2)
C19B C20B H20B 126.8
N5B C20B H20B 126.8
C26B C21B C22B 122.2(2)
C26B C21B N5B 120.2(2)
C22B C21B N5B 117.6(2)
C23B C22B C21B 118.0(2)
C23B C22B C27B 121.3(2)
C21B C22B C27B 120.7(2)
C24B C23B C22B 121.7(2)
C24B C23B H23B 119.1
C22B C23B H23B 119.1
C23B C24B C25B 118.5(2)
C23B C24B C28B 119.7(2)
C25B C24B C28B 121.7(2)
C24B C25B C26B 121.9(2)
C24B C25B H25B 119.1
C26B C25B H25B 119.1
C21B C26B C25B 117.6(2)
C21B C26B C29B 121.8(2)
C25B C26B C29B 120.5(2)
C22B C27B H27D 109.5
C22B C27B H27E 109.5
H27D C27B H27E 109.5
C22B C27B H27F 109.5
H27D C27B H27F 109.5
H27E C27B H27F 109.5
C24B C28B H28D 109.5
C24B C28B H28E 109.5
H28D C28B H28E 109.5
C24B C28B H28F 109.5
H28D C28B H28F 109.5
H28E C28B H28F 109.5
C26B C29B H29D 109.5
C26B C29B H29E 109.5
H29D C29B H29E 109.5
C26B C29B H29F 109.5
H29D C29B H29F 109.5
H29E C29B H29F 109.5
C6T C1T C2T 120.8(3)
C6T C1T H1TA 119.6
C2T C1T H1TA 119.6
C3T C2T C1T 120.1(3)
C3T C2T H2TA 120.0
C1T C2T H2TA 120.0
C2T C3T C4T 119.8(3)
C2T C3T H3TA 120.1
C4T C3T H3TA 120.1
C3T C4T C5T 120.4(3)
C3T C4T H4TA 119.8
C5T C4T H4TA 119.8
C4T C5T C6T 121.1(3)
C4T C5T H5TA 119.4
C6T C5T H5TA 119.4
C5T C6T C1T 117.8(3)
C5T C6T C7T 120.7(3)
C1T C6T C7T 121.4(3)
C6T C7T H7TA 109.5
C6T C7T H7TB 109.5
H7TA C7T H7TB 109.5
C6T C7T H7TC 109.5
H7TA C7T H7TC 109.5
H7TB C7T H7TC 109.5

loop_
_geom_bond_atom_site_label_1
_geom_bond_atom_site_label_2
_geom_bond_distance
N1A C5A 1.332(3)
N1A C1A 1.341(3)
N2A C6A 1.380(3)
N2A C7A 1.399(3)
N2A C5A 1.431(3)
N3A C6A 1.363(3)
N3A C8A 1.398(3)
N3A C9A 1.443(3)
N4A C18A 1.376(3)
N4A C19A 1.402(3)
N4A C1A 1.427(3)
N5A C18A 1.362(3)
N5A C20A 1.402(3)
N5A C21A 1.443(3)
C1A C2A 1.389(3)
C2A C3A 1.382(3)
C2A H2AA 0.9500
C3A C4A 1.397(3)
C3A H3AA 0.9500
C4A C5A 1.386(3)
C4A H4AA 0.9500
C7A C8A 1.341(3)
C7A H7AA 0.9500
C8A H8AA 0.9500
C9A C14A 1.394(3)
C9A C10A 1.401(3)
C10A C11A 1.393(3)
C10A C15A 1.505(3)
C11A C12A 1.393(4)
C11A H11A 0.9500
C12A C13A 1.392(4)
C12A C16A 1.521(4)
C13A C14A 1.396(3)
C13A H13A 0.9500
C14A C17A 1.513(3)
C15A H15A 0.9800
C15A H15B 0.9800
C15A H15C 0.9800
C16A H16A 0.9800
C16A H16B 0.9800
C16A H16C 0.9800
C17A H17A 0.9800
C17A H17B 0.9800
C17A H17C 0.9800
C19A C20A 1.340(3)
C19A H19A 0.9500
C20A H20A 0.9500
C21A C22A 1.401(3)
C21A C26A 1.405(3)
C22A C23A 1.398(3)
C22A C27A 1.504(3)
C23A C24A 1.390(4)
C23A H23A 0.9500
C24A C25A 1.392(4)
C24A C28A 1.517(3)
C25A C26A 1.392(3)
C25A H25A 0.9500
C26A C29A 1.505(3)
C27A H27A 0.9800
C27A H27B 0.9800
C27A H27C 0.9800
C28A H28A 0.9800
C28A H28B 0.9800
C28A H28C 0.9800
C29A H29A 0.9800
C29A H29B 0.9800
C29A H29C 0.9800
N1B C1B 1.335(3)
N1B C5B 1.337(3)
N2B C6B 1.382(3)
N2B C7B 1.401(3)
N2B C5B 1.427(3)
N3B C6B 1.369(3)
N3B C8B 1.405(3)
N3B C9B 1.446(3)
N4B C18B 1.380(3)
N4B C19B 1.396(3)
N4B C1B 1.425(3)
N5B C18B 1.366(3)
N5B C20B 1.393(3)
N5B C21B 1.452(3)
C1B C2B 1.385(3)
C2B C3B 1.391(3)
C2B H2BA 0.9500
C3B C4B 1.387(3)
C3B H3BA 0.9500
C4B C5B 1.393(3)
C4B H4BA 0.9500
C7B C8B 1.339(3)
C7B H7BA 0.9500
C8B H8BA 0.9500
C9B C10B 1.400(3)
C9B C14B 1.401(3)
C10B C11B 1.396(3)
C10B C15B 1.513(3)
C11B C12B 1.390(4)
C11B H11B 0.9500
C12B C13B 1.387(4)
C12B C16B 1.510(3)
C13B C14B 1.395(3)
C13B H13B 0.9500
C14B C17B 1.510(4)
C15B H15D 0.9800
C15B H15E 0.9800
C15B H15F 0.9800
C16B H16D 0.9800
C16B H16E 0.9800
C16B H16F 0.9800
C17B H17D 0.9800
C17B H17E 0.9800
C17B H17F 0.9800
C19B C20B 1.345(3)
C19B H19B 0.9500
C20B H20B 0.9500
C21B C26B 1.391(3)
C21B C22B 1.399(3)
C22B C23B 1.393(3)
C22B C27B 1.503(3)
C23B C24B 1.387(3)
C23B H23B 0.9500
C24B C25B 1.393(4)
C24B C28B 1.517(3)
C25B C26B 1.399(3)
C25B H25B 0.9500
C26B C29B 1.511(3)
C27B H27D 0.9800
C27B H27E 0.9800
C27B H27F 0.9800
C28B H28D 0.9800
C28B H28E 0.9800
C28B H28F 0.9800
C29B H29D 0.9800
C29B H29E 0.9800
C29B H29F 0.9800
C1T C6T 1.393(4)
C1T C2T 1.393(4)
C1T H1TA 0.9500
C2T C3T 1.371(4)
C2T H2TA 0.9500
C3T C4T 1.374(4)
C3T H3TA 0.9500
C4T C5T 1.381(4)
C4T H4TA 0.9500
C5T C6T 1.387(4)
C5T H5TA 0.9500
C6T C7T 1.511(4)
C7T H7TA 0.9800
C7T H7TB 0.9800
C7T H7TC 0.9800
